data_7110642
loop_
_publ_author_name
'Weller, Andrew S.'
'Andrews, Christopher D.'
'Burrows, Andrew D.'
'Green, Michael'
'Lynam, Jason M.'
'Mahon, Mary F.'
'Jones, Cameron'

_publ_section_title
;
 Facile, metal promoted, oxidation of \h4-1,3-diphosphacyclobutadiene by
 water or methanol: synthesis of [MoCl(CO)(\h4-1,3-P2C2But2)(\h5-L)] (L =
 C5H5, C5Me5) and [MoCl(CO){\h3,\l3,\l5-PC2But2PH(OR)}(\h5-L)] (L= C5H5,R
 = H, Me)
;
_journal_issue 21
_journal_name_full 'Chemical Communications'
_journal_page_first 2147
_journal_paper_doi 10.1039/a905240b
_journal_year 1999
_chemical_formula_sum 'C16.25 H25.5 Cl1.5 Mo O2 P2'
_chemical_formula_weight 463.92
_chemical_name_systematic
;
 ?
;
_space_group_IT_number 2
_symmetry_cell_setting triclinic
_symmetry_space_group_name_Hall '-P 1'
_symmetry_space_group_name_H-M 'P -1'
_atom_sites_solution_hydrogens geom
_atom_sites_solution_primary direct
_atom_sites_solution_secondary difmap
_audit_creation_method SHELXL
_cell_angle_alpha 67.90(2)
_cell_angle_beta 87.66(2)
_cell_angle_gamma 72.600(10)
_cell_formula_units_Z 4
_cell_length_a 10.067(2)
_cell_length_b 13.036(4)
_cell_length_c 17.169(4)
_cell_measurement_temperature 293(2)
_cell_volume 1985.5(9)
_computing_structure_refinement 'SHELXL-93 (Sheldrick, 1993)'
_computing_structure_solution 'SHELXS-86 (Sheldrick, 1990)'
_diffrn_ambient_temperature 293(2)
_diffrn_radiation_monochromator graphite
_diffrn_radiation_source 'fine-focus sealed tube'
_diffrn_radiation_type MoK\a
_diffrn_radiation_wavelength 0.71069
_diffrn_reflns_av_R_equivalents 0.0097
_diffrn_reflns_av_sigmaI/netI 0.0243
_diffrn_reflns_limit_h_max 11
_diffrn_reflns_limit_h_min 0
_diffrn_reflns_limit_k_max 15
_diffrn_reflns_limit_k_min -14
_diffrn_reflns_limit_l_max 20
_diffrn_reflns_limit_l_min -20
_diffrn_reflns_number 7673
_diffrn_reflns_theta_max 24.98
_diffrn_reflns_theta_min 2.13
_exptl_absorpt_coefficient_mu 1.028
_exptl_crystal_density_diffrn 1.552
_exptl_crystal_F_000 946
_exptl_crystal_size_max 0.2
_exptl_crystal_size_mid 0.2
_exptl_crystal_size_min 0.16
_refine_diff_density_max 0.681
_refine_diff_density_min -0.656
_refine_diff_density_rms 0.060
_refine_ls_extinction_method none
_refine_ls_goodness_of_fit_all 1.042
_refine_ls_goodness_of_fit_obs 1.109
_refine_ls_matrix_type full
_refine_ls_number_parameters 444
_refine_ls_number_reflns 6971
_refine_ls_number_restraints 0
_refine_ls_restrained_S_all 1.047
_refine_ls_restrained_S_obs 1.109
_refine_ls_R_factor_all 0.0400
_refine_ls_R_factor_obs 0.0299
_refine_ls_shift/esd_max -0.001
_refine_ls_shift/esd_mean 0.000
_refine_ls_structure_factor_coef Fsqd
_refine_ls_weighting_details 'w=1/[\s^2^(Fo^2^)+(0.0396P)^2^+1.2475P] where P=(Fo^2^+2Fc^2^)/3'
_refine_ls_weighting_scheme calc
_refine_ls_wR_factor_all 0.0771
_refine_ls_wR_factor_obs 0.0741
_reflns_number_observed 5817
_reflns_number_total 6974
_reflns_observed_criterion >2sigma(I)
_cod_data_source_file 905240bsup1.cif
_cod_data_source_block compound3
_cod_depositor_comments
;
The following automatic conversions were performed:

'_symmetry_cell_setting' value 'Triclinic' changed to 'triclinic'
according to /home/saulius/struct/CIF-dictionaries/cif_core.dic
dictionary named 'cif_core.dic' version 2.4.2 from 2011-04-26.

Automatic conversion script
Id: cif_fix_values 1891 2012-01-12 08:04:46Z andrius 

The following automatic conversions were performed:

'_refine_ls_weighting_scheme' value 'calc
w=1/[\s^2^(Fo^2^)+(0.0396P)^2^+1.2475P] where P=(Fo^2^+2Fc^2^)/3' was
changed to 'calc'. New tag '_refine_ls_weighting_details' was
created. The value of the new tag was set to
'w=1/[\s^2^(Fo^2^)+(0.0396P)^2^+1.2475P] where P=(Fo^2^+2Fc^2^)/3'.

Automatic conversion script
Id: cif_fix_values 3143 2015-03-26 13:38:13Z robertas 
;
_cod_original_sg_symbol_H-M 'P-1 (no.2)'
_cod_original_formula_sum 'C16.25 H25.50 Cl1.50 Mo O2 P2'
_cod_database_code 7110642

loop_
_symmetry_equiv_pos_as_xyz
'x, y, z'
'-x, -y, -z'

loop_
_atom_site_aniso_label
_atom_site_aniso_U_11
_atom_site_aniso_U_22
_atom_site_aniso_U_33
_atom_site_aniso_U_23
_atom_site_aniso_U_13
_atom_site_aniso_U_12
Mo1 0.03482(14) 0.03141(13) 0.03939(15) -0.01644(11) -0.00083(10) -0.00505(10)
P1 0.0436(4) 0.0331(4) 0.0394(4) -0.0147(3) -0.0019(3) -0.0099(3)
P2 0.0461(5) 0.0404(4) 0.0438(4) -0.0243(4) 0.0061(4) -0.0163(4)
Cl1 0.0713(6) 0.0446(4) 0.0578(5) -0.0212(4) 0.0140(4) -0.0203(4)
O1 0.071(2) 0.069(2) 0.130(3) -0.055(2) 0.013(2) -0.006(2)
O2 0.081(2) 0.0434(14) 0.0456(13) -0.0087(11) -0.0123(12) -0.0097(13)
C1 0.038(2) 0.058(2) 0.063(2) -0.022(2) 0.000(2) -0.013(2)
C2 0.062(2) 0.056(2) 0.054(2) -0.035(2) -0.006(2) -0.007(2)
C3 0.076(3) 0.046(2) 0.054(2) -0.023(2) -0.018(2) -0.019(2)
C4 0.051(2) 0.062(2) 0.062(2) -0.029(2) -0.014(2) -0.013(2)
C5 0.066(2) 0.046(2) 0.048(2) -0.015(2) -0.020(2) -0.003(2)
C6 0.076(3) 0.056(2) 0.041(2) -0.021(2) -0.004(2) -0.015(2)
C7 0.036(2) 0.037(2) 0.040(2) -0.0174(13) 0.0020(13) -0.0080(13)
C8 0.034(2) 0.056(2) 0.063(2) -0.028(2) 0.0064(15) -0.0107(15)
C9 0.038(2) 0.069(3) 0.115(4) -0.034(3) -0.009(2) -0.005(2)
C10 0.048(2) 0.076(3) 0.103(3) -0.041(2) 0.012(2) -0.032(2)
C11 0.054(2) 0.103(3) 0.083(3) -0.051(3) 0.030(2) -0.025(2)
C12 0.042(2) 0.041(2) 0.047(2) -0.0219(14) 0.0090(14) -0.0156(14)
C13 0.058(2) 0.066(2) 0.067(2) -0.035(2) 0.030(2) -0.033(2)
C14 0.113(4) 0.141(5) 0.061(3) -0.047(3) 0.042(3) -0.070(4)
C15 0.080(3) 0.098(3) 0.097(3) -0.050(3) 0.038(3) -0.060(3)
C16 0.092(4) 0.086(3) 0.162(5) -0.061(4) 0.089(4) -0.039(3)
Mo2 0.0648(2) 0.03072(14) 0.03427(15) -0.01054(11) -0.00805(13) -0.01063(13)
P3 0.0568(5) 0.0309(4) 0.0384(4) -0.0147(3) -0.0022(4) -0.0120(4)
P4 0.0455(4) 0.0287(4) 0.0379(4) -0.0131(3) 0.0028(3) -0.0097(3)
Cl3 0.0616(6) 0.0570(5) 0.0714(6) -0.0311(5) -0.0088(5) -0.0130(4)
O3 0.125(3) 0.074(2) 0.065(2) -0.037(2) 0.015(2) -0.041(2)
O4 0.068(2) 0.0479(14) 0.0465(13) -0.0227(11) -0.0089(11) -0.0133(12)
C17 0.072(3) 0.057(2) 0.036(2) -0.008(2) 0.006(2) -0.028(2)
C18 0.130(4) 0.032(2) 0.052(2) -0.003(2) -0.025(2) -0.022(2)
C19 0.116(4) 0.030(2) 0.070(3) -0.012(2) -0.020(3) 0.004(2)
C20 0.094(3) 0.042(2) 0.100(4) -0.011(2) -0.044(3) 0.004(2)
C21 0.162(5) 0.045(2) 0.052(2) -0.007(2) -0.049(3) -0.011(3)
C22 0.144(5) 0.043(2) 0.046(2) 0.002(2) -0.001(3) -0.022(3)
C23 0.046(2) 0.0335(15) 0.036(2) -0.0156(12) 0.0003(13) -0.0062(13)
C24 0.046(2) 0.048(2) 0.051(2) -0.023(2) 0.0084(15) -0.0088(15)
C25 0.065(3) 0.098(3) 0.050(2) -0.034(2) 0.016(2) -0.020(2)
C26 0.088(3) 0.064(2) 0.076(3) -0.031(2) 0.037(2) -0.035(2)
C27 0.052(2) 0.072(3) 0.093(3) -0.034(2) 0.008(2) 0.000(2)
C28 0.056(2) 0.037(2) 0.036(2) -0.0134(13) 0.0040(14) -0.0193(14)
C29 0.068(2) 0.064(2) 0.058(2) -0.026(2) 0.021(2) -0.037(2)
C30 0.049(2) 0.115(4) 0.083(3) -0.039(3) 0.010(2) -0.030(2)
C31 0.109(4) 0.085(3) 0.115(4) -0.034(3) 0.035(3) -0.066(3)
C32 0.077(3) 0.117(4) 0.086(3) -0.058(3) 0.037(3) -0.048(3)
C33 0.144(9) 0.040(4) 0.048(4) 0.002(3) -0.050(5) -0.014(5)
Cl5 0.1370(15) 0.0976(11) 0.156(2) -0.0090(11) 0.0426(13) -0.0397(10)

loop_
_atom_site_label
_atom_site_type_symbol
_atom_site_fract_x
_atom_site_fract_y
_atom_site_fract_z
_atom_site_U_iso_or_equiv
_atom_site_thermal_displace_type
_atom_site_occupancy
_atom_site_calc_flag
_atom_site_refinement_flags
Mo1 Mo 0.13942(3) 0.14485(2) 0.12557(2) 0.03540(8) Uani 1 d .
P1 P 0.28189(8) -0.07230(6) 0.25862(5) 0.0388(2) Uani 1 d .
H1 H 0.2757(27) -0.1389(23) 0.2214(16) 0.029(7) Uiso 1 d .
P2 P 0.23379(9) 0.13108(7) 0.25767(5) 0.0402(2) Uani 1 d .
Cl1 Cl 0.24752(10) 0.30734(7) 0.05440(6) 0.0570(2) Uani 1 d .
O1 O -0.0924(3) 0.3543(3) 0.1373(2) 0.0886(10) Uani 1 d .
H1A H 0.4012(50) -0.2354(42) 0.3463(30) 0.100(17) Uiso 1 d .
O2 O 0.3581(3) -0.1662(2) 0.3463(2) 0.0609(7) Uani 1 d .
C1 C -0.0115(4) 0.2810(3) 0.1378(2) 0.0535(8) Uani 1 d .
C2 C 0.1833(4) 0.0226(3) 0.0471(2) 0.0554(9) Uani 1 d .
H2 H 0.2662(4) -0.0368(3) 0.0536(2) 0.066 Uiso 1 calc R
C3 C 0.0657(4) 0.0114(3) 0.0912(2) 0.0568(9) Uani 1 d .
H3A H 0.0573(4) -0.0568(3) 0.1325(2) 0.068 Uiso 1 calc R
C4 C -0.0389(4) 0.1211(3) 0.0628(2) 0.0573(9) Uani 1 d .
H4A H -0.1277(4) 0.1380(3) 0.0816(2) 0.069 Uiso 1 calc R
C5 C 0.0177(4) 0.2001(3) 0.0003(2) 0.0571(9) Uani 1 d .
H5 H -0.0274(4) 0.2787(3) -0.0297(2) 0.069 Uiso 1 calc R
C6 C 0.1554(4) 0.1378(3) -0.0082(2) 0.0577(9) Uani 1 d .
H6 H 0.2169(4) 0.1687(3) -0.0447(2) 0.069 Uiso 1 calc R
C7 C 0.3489(3) 0.0420(2) 0.2056(2) 0.0377(6) Uani 1 d .
C8 C 0.5012(3) 0.0336(3) 0.1847(2) 0.0502(8) Uani 1 d .
C9 C 0.5981(4) -0.0839(4) 0.2443(3) 0.0770(12) Uani 1 d .
H9A H 0.5724(22) -0.1457(4) 0.2379(15) 0.115 Uiso 1 calc R
H9B H 0.5896(25) -0.0894(12) 0.3015(3) 0.115 Uiso 1 calc R
H9C H 0.6929(5) -0.0902(12) 0.2307(14) 0.115 Uiso 1 calc R
C10 C 0.5417(4) 0.1317(4) 0.1961(3) 0.0710(11) Uani 1 d .
H10A H 0.4797(21) 0.2054(4) 0.1600(14) 0.106 Uiso 1 calc R
H10B H 0.6359(12) 0.1267(17) 0.1816(19) 0.106 Uiso 1 calc R
H10C H 0.5348(31) 0.1243(16) 0.2538(5) 0.106 Uiso 1 calc R
C11 C 0.5209(4) 0.0413(4) 0.0943(3) 0.0758(12) Uani 1 d .
H11A H 0.4973(32) -0.0210(17) 0.0873(6) 0.114 Uiso 1 calc R
H11B H 0.6165(9) 0.0352(28) 0.0829(7) 0.114 Uiso 1 calc R
H11C H 0.4612(25) 0.1144(12) 0.0560(3) 0.114 Uiso 1 calc R
C12 C 0.1306(3) 0.0331(3) 0.2633(2) 0.0412(7) Uani 1 d .
C13 C 0.0131(4) 0.0124(3) 0.3202(2) 0.0586(9) Uani 1 d .
C14 C 0.0720(6) -0.0482(5) 0.4123(3) 0.096(2) Uani 1 d .
H14A H -0.0010(11) -0.0660(31) 0.4476(3) 0.145 Uiso 1 calc R
H14B H 0.1089(37) 0.0021(14) 0.4276(7) 0.145 Uiso 1 calc R
H14C H 0.1451(28) -0.1189(18) 0.4195(6) 0.145 Uiso 1 calc R
C15 C -0.0505(5) -0.0692(4) 0.3004(3) 0.0810(13) Uani 1 d .
H15A H -0.1213(25) -0.0855(24) 0.3382(14) 0.121 Uiso 1 calc R
H15B H 0.0213(8) -0.1405(12) 0.3075(20) 0.121 Uiso 1 calc R
H15C H -0.0913(31) -0.0326(12) 0.2433(8) 0.121 Uiso 1 calc R
C16 C -0.1016(5) 0.1249(4) 0.3071(4) 0.109(2) Uani 1 d .
H16A H -0.1746(22) 0.1086(6) 0.3429(21) 0.163 Uiso 1 calc R
H16B H -0.1388(31) 0.1613(20) 0.2492(8) 0.163 Uiso 1 calc R
H16C H -0.0640(12) 0.1761(15) 0.3209(26) 0.163 Uiso 1 calc R
Mo2 Mo -0.33307(3) 0.50815(2) -0.34208(2) 0.04442(9) Uani 1 d .
P3 P -0.21401(9) 0.52272(7) -0.19925(5) 0.0417(2) Uani 1 d .
H3 H -0.2709(31) 0.6357(26) -0.2241(19) 0.046(8) Uiso 1 d .
P4 P -0.18724(8) 0.33972(6) -0.22763(5) 0.0376(2) Uani 1 d .
Cl3 Cl -0.50538(10) 0.39750(8) -0.33328(6) 0.0621(2) Uani 1 d .
O3 O -0.1906(4) 0.3694(3) -0.4500(2) 0.0824(9) Uani 1 d .
O4 O -0.1252(3) 0.4918(2) -0.11490(15) 0.0535(6) Uani 1 d .
H4 H -0.1495(41) 0.5425(34) -0.0988(25) 0.064(13) Uiso 1 d .
C17 C -0.2351(4) 0.4135(3) -0.4100(2) 0.0561(9) Uani 1 d .
C18 C -0.3400(6) 0.7018(3) -0.3892(2) 0.0748(13) Uani 1 d .
H18 H -0.2749(6) 0.7231(3) -0.3667(2) 0.090 Uiso 1 calc R
C19 C -0.4724(6) 0.7008(3) -0.3610(3) 0.0800(14) Uani 1 d .
H19 H -0.5112(6) 0.7228(3) -0.3174(3) 0.096 Uiso 1 calc R
C20 C -0.5359(6) 0.6610(3) -0.4096(3) 0.088(2) Uani 1 d .
H20 H -0.6240(6) 0.6511(3) -0.4039(3) 0.106 Uiso 1 calc R
C21 C -0.4431(7) 0.6385(4) -0.4689(3) 0.093(2) Uani 1 d .
H21 H -0.4590(7) 0.6106(4) -0.5091(3) 0.112 Uiso 1 calc R
C22 C -0.3223(6) 0.6654(3) -0.4570(3) 0.0848(15) Uani 1 d .
H22 H -0.2448(6) 0.6600(3) -0.4884(3) 0.102 Uiso 1 calc R
C23 C -0.3252(3) 0.4419(2) -0.1963(2) 0.0389(7) Uani 1 d .
C24 C -0.4351(3) 0.4151(3) -0.1331(2) 0.0486(8) Uani 1 d .
C25 C -0.3817(4) 0.4049(4) -0.0469(2) 0.0709(11) Uani 1 d .
H25A H -0.2925(15) 0.3461(18) -0.0292(9) 0.106 Uiso 1 calc R
H25B H -0.4469(16) 0.3841(25) -0.0061(5) 0.106 Uiso 1 calc R
H25C H -0.3725(29) 0.4782(8) -0.0516(5) 0.106 Uiso 1 calc R
C26 C -0.4559(5) 0.2986(3) -0.1205(3) 0.0725(12) Uani 1 d .
H26A H -0.3712(11) 0.2368(4) -0.0949(18) 0.109 Uiso 1 calc R
H26B H -0.4794(32) 0.2986(10) -0.1741(4) 0.109 Uiso 1 calc R
H26C H -0.5301(22) 0.2871(13) -0.0845(16) 0.109 Uiso 1 calc R
C27 C -0.5740(4) 0.5111(4) -0.1620(3) 0.0762(12) Uani 1 d .
H27A H -0.6401(10) 0.4932(14) -0.1212(10) 0.114 Uiso 1 calc R
H27B H -0.6082(17) 0.5172(19) -0.2155(10) 0.114 Uiso 1 calc R
H27C H -0.5613(8) 0.5837(6) -0.1677(19) 0.114 Uiso 1 calc R
C28 C -0.1256(3) 0.4685(3) -0.2719(2) 0.0422(7) Uani 1 d .
C29 C 0.0226(4) 0.4672(3) -0.2973(2) 0.0589(9) Uani 1 d .
C30 C 0.1272(4) 0.3947(4) -0.2198(3) 0.0806(13) Uani 1 d .
H30A H 0.2200(5) 0.3932(24) -0.2360(5) 0.121 Uiso 1 calc R
H30B H 0.1217(24) 0.3168(9) -0.1967(12) 0.121 Uiso 1 calc R
H30C H 0.1056(21) 0.4287(17) -0.1782(9) 0.121 Uiso 1 calc R
C31 C 0.0316(6) 0.5925(4) -0.3316(3) 0.096(2) Uani 1 d .
H31A H -0.0307(30) 0.6387(9) -0.3816(14) 0.144 Uiso 1 calc R
H31B H 0.1255(11) 0.5912(5) -0.3448(23) 0.144 Uiso 1 calc R
H31C H 0.0055(39) 0.6254(13) -0.2896(10) 0.144 Uiso 1 calc R
C32 C 0.0648(5) 0.4154(5) -0.3639(3) 0.0839(14) Uani 1 d .
H32A H 0.1599(12) 0.4115(28) -0.3752(16) 0.126 Uiso 1 calc R
H32B H 0.0051(24) 0.4633(17) -0.4147(7) 0.126 Uiso 1 calc R
H32C H 0.0559(35) 0.3385(12) -0.3436(9) 0.126 Uiso 1 calc R
C33 C 0.4620(12) -0.0199(6) 0.4656(5) 0.085(3) Uani 0.50 d P
Cl5 Cl 0.6335(2) -0.01283(15) 0.46431(13) 0.1425(7) Uani 1 d .

loop_
_atom_type_symbol
_atom_type_description
_atom_type_scat_dispersion_real
_atom_type_scat_dispersion_imag
_atom_type_scat_source
C C 0.0033 0.0016 'International Tables Vol C Tables 4.2.6.8 and 6.1.1.4'
H H 0.0000 0.0000 'International Tables Vol C Tables 4.2.6.8 and 6.1.1.4'
O O 0.0106 0.0060 'International Tables Vol C Tables 4.2.6.8 and 6.1.1.4'
Cl Cl 0.1484 0.1585 'International Tables Vol C Tables 4.2.6.8 and 6.1.1.4'
P P 0.1023 0.0942 'International Tables Vol C Tables 4.2.6.8 and 6.1.1.4'
Mo Mo -1.6832 0.6857 'International Tables Vol C Tables 4.2.6.8 and 6.1.1.4'

loop_
_geom_angle_atom_site_label_1
_geom_angle_atom_site_label_2
_geom_angle_atom_site_label_3
_geom_angle
_geom_angle_site_symmetry_1
_geom_angle_site_symmetry_3
C1 Mo1 C5 84.38(14) . .
C1 Mo1 C12 90.28(13) . .
C5 Mo1 C12 137.24(13) . .
C1 Mo1 C4 84.50(14) . .
C5 Mo1 C4 36.20(13) . .
C12 Mo1 C4 101.09(13) . .
C1 Mo1 C7 127.05(12) . .
C5 Mo1 C7 146.40(12) . .
C12 Mo1 C7 62.93(11) . .
C4 Mo1 C7 141.90(12) . .
C1 Mo1 C6 117.10(14) . .
C5 Mo1 C6 35.77(13) . .
C12 Mo1 C6 141.90(12) . .
C4 Mo1 C6 59.33(14) . .
C7 Mo1 C6 110.68(12) . .
C1 Mo1 C3 117.28(14) . .
C5 Mo1 C3 59.03(13) . .
C12 Mo1 C3 86.97(12) . .
C4 Mo1 C3 35.61(12) . .
C7 Mo1 C3 106.53(11) . .
C6 Mo1 C3 57.70(14) . .
C1 Mo1 C2 140.77(13) . .
C5 Mo1 C2 58.43(12) . .
C12 Mo1 C2 108.04(12) . .
C4 Mo1 C2 58.50(13) . .
C7 Mo1 C2 92.08(11) . .
C6 Mo1 C2 34.26(12) . .
C3 Mo1 C2 34.25(13) . .
C1 Mo1 P2 82.19(11) . .
C5 Mo1 P2 166.21(9) . .
C12 Mo1 P2 46.22(8) . .
C4 Mo1 P2 144.28(10) . .
C7 Mo1 P2 45.80(7) . .
C6 Mo1 P2 154.19(10) . .
C3 Mo1 P2 130.98(9) . .
C2 Mo1 P2 135.35(9) . .
C1 Mo1 Cl1 79.99(10) . .
C5 Mo1 Cl1 88.03(10) . .
C12 Mo1 Cl1 132.76(8) . .
C4 Mo1 Cl1 123.42(10) . .
C7 Mo1 Cl1 86.65(8) . .
C6 Mo1 Cl1 80.69(10) . .
C3 Mo1 Cl1 138.39(10) . .
C2 Mo1 Cl1 108.32(10) . .
P2 Mo1 Cl1 86.56(4) . .
C1 Mo1 P1 126.77(11) . .
C5 Mo1 P1 135.91(9) . .
C12 Mo1 P1 37.30(8) . .
C4 Mo1 P1 108.85(10) . .
C7 Mo1 P1 37.30(8) . .
C6 Mo1 P1 113.62(9) . .
C3 Mo1 P1 77.80(9) . .
C2 Mo1 P1 81.29(9) . .
P2 Mo1 P1 56.63(3) . .
Cl1 Mo1 P1 123.94(3) . .
O2 P1 C7 118.31(15) . .
O2 P1 C12 116.0(2) . .
C7 P1 C12 86.65(14) . .
O2 P1 P2 110.05(11) . .
C7 P1 P2 46.33(10) . .
C12 P1 P2 46.61(10) . .
O2 P1 Mo1 162.53(11) . .
C7 P1 Mo1 53.17(10) . .
C12 P1 Mo1 52.43(10) . .
P2 P1 Mo1 52.59(3) . .
C7 P2 C12 80.83(13) . .
C7 P2 Mo1 63.74(9) . .
C12 P2 Mo1 62.91(10) . .
C7 P2 P1 43.24(9) . .
C12 P2 P1 43.25(10) . .
Mo1 P2 P1 70.78(3) . .
O1 C1 Mo1 173.9(4) . .
C3 C2 C6 108.3(3) . .
C3 C2 Mo1 71.3(2) . .
C6 C2 Mo1 70.7(2) . .
C2 C3 C4 108.7(3) . .
C2 C3 Mo1 74.5(2) . .
C4 C3 Mo1 69.8(2) . .
C5 C4 C3 106.9(3) . .
C5 C4 Mo1 71.5(2) . .
C3 C4 Mo1 74.6(2) . .
C6 C5 C4 107.6(3) . .
C6 C5 Mo1 74.3(2) . .
C4 C5 Mo1 72.3(2) . .
C2 C6 C5 108.5(4) . .
C2 C6 Mo1 75.1(2) . .
C5 C6 Mo1 69.9(2) . .
C8 C7 P1 127.3(2) . .
C8 C7 P2 128.8(2) . .
P1 C7 P2 90.42(14) . .
C8 C7 Mo1 132.2(2) . .
P1 C7 Mo1 89.53(12) . .
P2 C7 Mo1 70.46(10) . .
C11 C8 C9 108.2(3) . .
C11 C8 C10 109.2(3) . .
C9 C8 C10 109.2(3) . .
C11 C8 C7 110.9(3) . .
C9 C8 C7 109.2(3) . .
C10 C8 C7 110.2(3) . .
C13 C12 P1 126.5(2) . .
C13 C12 P2 126.6(2) . .
P1 C12 P2 90.14(14) . .
C13 C12 Mo1 134.5(2) . .
P1 C12 Mo1 90.27(13) . .
P2 C12 Mo1 70.87(10) . .
C16 C13 C12 111.6(3) . .
C16 C13 C14 110.4(4) . .
C12 C13 C14 109.7(3) . .
C16 C13 C15 108.4(4) . .
C12 C13 C15 109.4(3) . .
C14 C13 C15 107.2(4) . .
C17 Mo2 C21 83.9(2) . .
C17 Mo2 C22 85.3(2) . .
C21 Mo2 C22 36.0(2) . .
C17 Mo2 C28 90.19(13) . .
C21 Mo2 C28 134.7(2) . .
C22 Mo2 C28 98.9(2) . .
C17 Mo2 C23 125.72(12) . .
C21 Mo2 C23 148.8(2) . .
C22 Mo2 C23 141.15(14) . .
C28 Mo2 C23 62.70(11) . .
C17 Mo2 C18 118.3(2) . .
C21 Mo2 C18 59.0(2) . .
C22 Mo2 C18 35.48(15) . .
C28 Mo2 C18 85.72(14) . .
C23 Mo2 C18 106.20(12) . .
C17 Mo2 C20 115.7(2) . .
C21 Mo2 C20 35.4(2) . .
C22 Mo2 C20 59.0(2) . .
C28 Mo2 C20 141.94(14) . .
C23 Mo2 C20 113.5(2) . .
C18 Mo2 C20 58.0(2) . .
C17 Mo2 C19 140.64(15) . .
C21 Mo2 C19 58.2(2) . .
C22 Mo2 C19 58.3(2) . .
C28 Mo2 C19 108.54(14) . .
C23 Mo2 C19 93.58(13) . .
C18 Mo2 C19 34.6(2) . .
C20 Mo2 C19 34.3(2) . .
C17 Mo2 P4 81.39(10) . .
C21 Mo2 P4 165.26(14) . .
C22 Mo2 P4 142.0(2) . .
C28 Mo2 P4 46.07(8) . .
C23 Mo2 P4 45.39(7) . .
C18 Mo2 P4 129.63(11) . .
C20 Mo2 P4 156.8(2) . .
C19 Mo2 P4 136.34(11) . .
C17 Mo2 Cl3 81.51(11) . .
C21 Mo2 Cl3 88.4(2) . .
C22 Mo2 Cl3 123.99(15) . .
C28 Mo2 Cl3 135.12(8) . .
C23 Mo2 Cl3 86.90(8) . .
C18 Mo2 Cl3 136.69(14) . .
C20 Mo2 Cl3 78.83(13) . .
C19 Mo2 Cl3 105.37(14) . .
P4 Mo2 Cl3 89.05(4) . .
C17 Mo2 P3 126.74(11) . .
C21 Mo2 P3 135.12(12) . .
C22 Mo2 P3 107.08(13) . .
C28 Mo2 P3 37.49(8) . .
C23 Mo2 P3 37.37(8) . .
C18 Mo2 P3 76.62(10) . .
C20 Mo2 P3 114.80(13) . .
C19 Mo2 P3 81.94(11) . .
P4 Mo2 P3 56.76(3) . .
Cl3 Mo2 P3 124.22(3) . .
O4 P3 C23 118.05(14) . .
O4 P3 C28 116.0(2) . .
C23 P3 C28 86.58(14) . .
O4 P3 P4 110.34(10) . .
C23 P3 P4 46.07(10) . .
C28 P3 P4 46.47(10) . .
O4 P3 Mo2 163.13(10) . .
C23 P3 Mo2 53.90(10) . .
C28 P3 Mo2 52.55(11) . .
P4 P3 Mo2 52.93(3) . .
C23 P4 C28 80.97(14) . .
C23 P4 Mo2 64.05(9) . .
C28 P4 Mo2 62.57(10) . .
C23 P4 P3 43.11(10) . .
C28 P4 P3 43.24(10) . .
Mo2 P4 P3 70.31(3) . .
O3 C17 Mo2 174.9(4) . .
C19 C18 C22 108.4(4) . .
C19 C18 Mo2 75.2(2) . .
C22 C18 Mo2 70.4(2) . .
C20 C19 C18 108.1(5) . .
C20 C19 Mo2 71.3(2) . .
C18 C19 Mo2 70.2(2) . .
C19 C20 C21 107.9(5) . .
C19 C20 Mo2 74.5(2) . .
C21 C20 Mo2 69.2(2) . .
C22 C21 C20 108.2(4) . .
C22 C21 Mo2 72.3(2) . .
C20 C21 Mo2 75.3(2) . .
C18 C22 C21 107.4(5) . .
C18 C22 Mo2 74.1(2) . .
C21 C22 Mo2 71.7(2) . .
C24 C23 P3 127.7(2) . .
C24 C23 P4 128.2(2) . .
P3 C23 P4 90.81(15) . .
C24 C23 Mo2 132.6(2) . .
P3 C23 Mo2 88.73(13) . .
P4 C23 Mo2 70.55(10) . .
C27 C24 C26 109.7(3) . .
C27 C24 C23 111.0(3) . .
C26 C24 C23 111.3(3) . .
C27 C24 C25 109.1(3) . .
C26 C24 C25 107.0(3) . .
C23 C24 C25 108.6(3) . .
C29 C28 P3 126.7(2) . .
C29 C28 P4 125.6(2) . .
P3 C28 P4 90.29(14) . .
C29 C28 Mo2 135.1(2) . .
P3 C28 Mo2 89.97(14) . .
P4 C28 Mo2 71.36(11) . .
C32 C29 C30 108.1(4) . .
C32 C29 C28 112.2(3) . .
C30 C29 C28 109.6(3) . .
C32 C29 C31 109.2(3) . .
C30 C29 C31 108.1(4) . .
C28 C29 C31 109.5(3) . .
Cl5 C33 C33 63.0(6) 2_656 2_656
Cl5 C33 Cl5 118.0(4) 2_656 .
C33 C33 Cl5 55.0(6) 2_656 .
C33 Cl5 C33 62.0(4) 2_656 .

loop_
_geom_bond_atom_site_label_1
_geom_bond_atom_site_label_2
_geom_bond_distance
_geom_bond_site_symmetry_2
Mo1 C1 2.036(4) .
Mo1 C5 2.273(3) .
Mo1 C12 2.278(3) .
Mo1 C4 2.285(3) .
Mo1 C7 2.301(3) .
Mo1 C6 2.330(3) .
Mo1 C3 2.346(3) .
Mo1 C2 2.387(3) .
Mo1 P2 2.4179(10) .
Mo1 Cl1 2.5468(11) .
Mo1 P1 2.8745(13) .
P1 O2 1.581(3) .
P1 C7 1.742(3) .
P1 C12 1.742(3) .
P1 P2 2.5424(13) .
P2 C7 1.839(3) .
P2 C12 1.848(3) .
O1 C1 1.051(4) .
C2 C3 1.394(5) .
C2 C6 1.390(5) .
C3 C4 1.417(5) .
C4 C5 1.416(5) .
C5 C6 1.415(5) .
C7 C8 1.541(4) .
C8 C11 1.526(5) .
C8 C9 1.534(5) .
C8 C10 1.531(5) .
C12 C13 1.525(4) .
C13 C16 1.515(6) .
C13 C14 1.527(6) .
C13 C15 1.533(5) .
Mo2 C17 2.028(4) .
Mo2 C21 2.268(4) .
Mo2 C22 2.276(4) .
Mo2 C28 2.275(3) .
Mo2 C23 2.316(3) .
Mo2 C18 2.323(4) .
Mo2 C20 2.347(4) .
Mo2 C19 2.387(4) .
Mo2 P4 2.4287(11) .
Mo2 Cl3 2.5345(11) .
Mo2 P3 2.8659(10) .
P3 O4 1.584(2) .
P3 C23 1.740(3) .
P3 C28 1.744(3) .
P3 P4 2.5457(12) .
P4 C23 1.834(3) .
P4 C28 1.846(3) .
O3 C17 1.060(4) .
C18 C19 1.402(7) .
C18 C22 1.402(6) .
C19 C20 1.395(6) .
C20 C21 1.406(7) .
C21 C22 1.405(7) .
C23 C24 1.540(4) .
C24 C27 1.520(5) .
C24 C26 1.529(5) .
C24 C25 1.541(5) .
C28 C29 1.534(5) .
C29 C32 1.521(5) .
C29 C30 1.532(6) .
C29 C31 1.543(5) .
C33 Cl5 1.613(11) 2_656
C33 C33 1.74(2) 2_656
C33 Cl5 1.755(12) .
Cl5 C33 1.613(11) 2_656

loop_
_geom_torsion_atom_site_label_1
_geom_torsion_atom_site_label_2
_geom_torsion_atom_site_label_3
_geom_torsion_atom_site_label_4
_geom_torsion
C12 P2 C7 P1 -25.12(13)
C23 P4 C28 P3 24.50(13)
